data_7718615
loop_
_publ_author_name
'Suryadevara, Nithin'
'Bagio, Stanley'
'Hay, Moya A.'
'Gable, Robert W.'
'Boskovic, Colette'

_publ_section_title
;
 Enhancing redox functionality in dinuclear europium complexes.
;
_journal_issue 23
_journal_name_full 'Dalton transactions (Cambridge, England : 2003)'
_journal_page_first 9208
_journal_page_last 9218
_journal_paper_doi 10.1039/d5dt00302d
_journal_volume 54
_journal_year 2025
_chemical_formula_moiety 'C48 H44 Eu2 I4 N14, I, 0.717(H2 O)'
_chemical_formula_sum 'C48 H45.43 Eu2 I5 N14 O0.72'
_chemical_formula_weight 1768.29
_chemical_properties_physical Air-sensitive,Moisture-sensitive
_space_group_crystal_system orthorhombic
_space_group_IT_number 61
_space_group_name_Hall '-P 2ac 2ab'
_space_group_name_H-M_alt 'P b c a'
_atom_sites_solution_hydrogens mixed
_atom_sites_solution_primary dual
_audit_creation_date 2025-04-23
_audit_creation_method
;
Olex2 1.5
(compiled 2025.03.04 svn.red2d20d0 for OlexSys, GUI svn.r7188)
;
_audit_update_record
;
2025-04-23 deposited with the CCDC.	2025-05-01 downloaded from the CCDC.
;
_cell_angle_alpha 90
_cell_angle_beta 90
_cell_angle_gamma 90
_cell_formula_units_Z 8
_cell_length_a 20.234(4)
_cell_length_b 15.617(3)
_cell_length_c 34.729(7)
_cell_measurement_reflns_used 3625
_cell_measurement_temperature 150.0(2)
_cell_measurement_theta_max 24.31
_cell_measurement_theta_min 1.76
_cell_volume 10974(4)
_computing_cell_refinement 'XDS (Kabsch, 2010)'
_computing_data_collection 'AS QEGUI'
_computing_data_reduction 'XDS (Kabsch, 2010)'
_computing_molecular_graphics 'Olex2 1.5 (Dolomanov et al., 2009)'
_computing_publication_material 'Olex2 1.5 (Dolomanov et al., 2009)'
_computing_structure_refinement 'SHELXL 2019/3 (Sheldrick, 2015)'
_computing_structure_solution 'SHELXT 2018/2 (Sheldrick, 2018)'
_diffrn_ambient_temperature 150.0(2)
_diffrn_detector_area_resol_mean 13.3
_diffrn_measured_fraction_theta_full 0.999
_diffrn_measured_fraction_theta_max 0.892
_diffrn_measurement_device_type 'MX2 Beamline Australian Synchrotron'
_diffrn_measurement_method 'Omega Scan'
_diffrn_radiation_monochromator 'Silicon Double Crystal'
_diffrn_radiation_type Synchrotron
_diffrn_radiation_wavelength 0.71076
_diffrn_reflns_av_R_equivalents 0.0448
_diffrn_reflns_av_unetI/netI 0.0179
_diffrn_reflns_Laue_measured_fraction_full 0.999
_diffrn_reflns_Laue_measured_fraction_max 0.892
_diffrn_reflns_limit_h_max 30
_diffrn_reflns_limit_h_min -30
_diffrn_reflns_limit_k_max 21
_diffrn_reflns_limit_k_min -21
_diffrn_reflns_limit_l_max 47
_diffrn_reflns_limit_l_min -47
_diffrn_reflns_number 193525
_diffrn_reflns_point_group_measured_fraction_full 0.999
_diffrn_reflns_point_group_measured_fraction_max 0.892
_diffrn_reflns_theta_full 25.243
_diffrn_reflns_theta_max 32.147
_diffrn_reflns_theta_min 1.545
_diffrn_source 'MX2 Beamline Australian Synchrotron'
_exptl_absorpt_coefficient_mu 5.127
_exptl_absorpt_correction_T_max 0.4344
_exptl_absorpt_correction_T_min 0.3436
_exptl_absorpt_correction_type multi-scan
_exptl_absorpt_process_details 'XDS (Kabsch, 2010)'
_exptl_crystal_colour 'metallic orange'
_exptl_crystal_colour_lustre metallic
_exptl_crystal_colour_primary orange
_exptl_crystal_density_diffrn 2.141
_exptl_crystal_description needle
_exptl_crystal_F_000 6625
_exptl_crystal_recrystallization_method 'Layering DIPE on top of Acetonitrile solution'
_exptl_crystal_size_max 0.08
_exptl_crystal_size_mid 0.02
_exptl_crystal_size_min 0.01
_refine_diff_density_max 2.523
_refine_diff_density_min -2.424
_refine_diff_density_rms 0.148
_refine_ls_extinction_method none
_refine_ls_goodness_of_fit_ref 1.052
_refine_ls_hydrogen_treatment constr
_refine_ls_matrix_type full
_refine_ls_number_parameters 636
_refine_ls_number_reflns 17202
_refine_ls_number_restraints 0
_refine_ls_restrained_S_all 1.052
_refine_ls_R_factor_all 0.0446
_refine_ls_R_factor_gt 0.0396
_refine_ls_shift/su_max 0.002
_refine_ls_shift/su_mean 0.000
_refine_ls_structure_factor_coef Fsqd
_refine_ls_weighting_details 'w=1/[\s^2^(Fo^2^)+(0.0619P)^2^+29.2967P] where P=(Fo^2^+2Fc^2^)/3'
_refine_ls_weighting_scheme calc
_refine_ls_wR_factor_gt 0.1152
_refine_ls_wR_factor_ref 0.1189
_reflns_Friedel_coverage 0.000
_reflns_number_gt 15130
_reflns_number_total 17202
_reflns_threshold_expression 'I > 2\s(I)'
_cod_data_source_file d5dt00302d2.cif
_cod_data_source_block ni_150k
_cod_depositor_comments 'Adding full bibliography for 7718613--7718615.cif.'
_cod_database_code 7718615
_shelx_shelxl_version_number 2019/3
_shelx_space_group_comment
;
The symmetry employed for this shelxl refinement is uniquely defined
by the following loop, which should always be used as a source of
symmetry information in preference to the above space-group names.
They are only intended as comments.
;
_shelx_estimated_absorpt_t_max 0.951
_shelx_estimated_absorpt_t_min 0.685
_diffrn_measurement_detector_type 'Dectris Eiger 16M'
_olex2_refinement_description
;
1. Uiso/Uaniso restraints and constraints
Uanis(I5) = Uanis(I5A)
2. Others
 Sof(I5A)=1-FVAR(1)
 Sof(I5)=FVAR(1)
 Sof(O1)=Sof(H1C)=Sof(H1D)=FVAR(2)
 Fixed X: H1C(0.585064) H1D(0.555804)
 Fixed Y: H1C(1.111959) H1D(1.07024)
 Fixed Z: H1C(0.331695) H1D(0.362136)
3.a Secondary CH2 refined with riding coordinates:
 C1(H1A,H1B), C7(H7A,H7B), C13(H13A,H13B), C19(H19A,H19B), C25(H25A,H25B),
 C31(H31A,H31B)
3.b Aromatic/amide H refined with riding coordinates:
 C3(H3), C4(H4), C5(H5), C6(H6), C9(H9), C10(H10), C11(H11), C12(H12),
 C15(H15), C16(H16), C17(H17), C18(H18), C21(H21), C22(H22), C23(H23), C24(H24),
  C27(H27), C28(H28), C29(H29), C30(H30), C33(H33), C34(H34), C35(H35),
 C36(H36), C39(H39), C40(H40), C41(H41), C42(H42), C45(H45), C46(H46), C47(H47),
  C48(H48)
;
_olex2_submission_special_instructions 'No special instructions were received'

loop_
_space_group_symop_operation_xyz
'x, y, z'
'-x+1/2, -y, z+1/2'
'-x, y+1/2, -z+1/2'
'x+1/2, -y+1/2, -z'
'-x, -y, -z'
'x-1/2, y, -z-1/2'
'x, -y-1/2, z-1/2'
'-x-1/2, y-1/2, z'

loop_
_atom_site_label
_atom_site_type_symbol
_atom_site_fract_x
_atom_site_fract_y
_atom_site_fract_z
_atom_site_U_iso_or_equiv
_atom_site_adp_type
_atom_site_occupancy
_atom_site_site_symmetry_order
_atom_site_calc_flag
_atom_site_refinement_flags_posn
_atom_site_refinement_flags_adp
_atom_site_refinement_flags_occupancy
_atom_site_disorder_assembly
_atom_site_disorder_group
Eu1 Eu 0.64100(2) 0.60493(2) 0.44519(2) 0.03724(6) Uani 1 1 d . . . . .
Eu2 Eu 0.34291(2) 0.59309(2) 0.30266(2) 0.03359(5) Uani 1 1 d . . . . .
I1 I 0.71627(2) 0.74186(2) 0.49714(2) 0.04950(8) Uani 1 1 d . . . . .
I2 I 0.59583(2) 0.50889(2) 0.51680(2) 0.05579(9) Uani 1 1 d . . . . .
I3 I 0.27353(2) 0.45920(2) 0.24590(2) 0.04812(8) Uani 1 1 d . . . . .
I4 I 0.38084(2) 0.70791(2) 0.23316(2) 0.05570(9) Uani 1 1 d . . . . .
N1 N 0.7206(2) 0.5912(3) 0.38781(12) 0.0471(9) Uani 1 1 d . . . . .
N2 N 0.7569(2) 0.5444(3) 0.46039(13) 0.0486(9) Uani 1 1 d . . . . .
N3 N 0.6455(2) 0.7368(3) 0.40083(12) 0.0463(8) Uani 1 1 d . . . . .
N4 N 0.6361(2) 0.4582(3) 0.41353(11) 0.0436(8) Uani 1 1 d . . . . .
N5 N 0.26597(17) 0.5885(2) 0.36063(10) 0.0365(7) Uani 1 1 d . . . . .
N6 N 0.22306(18) 0.6452(2) 0.29114(10) 0.0403(7) Uani 1 1 d . . . . .
N7 N 0.33882(18) 0.7341(2) 0.33947(10) 0.0383(7) Uani 1 1 d . . . . .
N8 N 0.34843(19) 0.4532(2) 0.34092(11) 0.0419(8) Uani 1 1 d . . . . .
N9 N 0.45188(18) 0.5257(2) 0.27927(10) 0.0388(7) Uani 1 1 d . . . . .
N10 N 0.53641(18) 0.6869(3) 0.46505(10) 0.0398(7) Uani 1 1 d . . . . .
N11 N 0.43973(18) 0.6012(2) 0.34821(10) 0.0370(7) Uani 1 1 d . . . . .
N12 N 0.54487(18) 0.5987(2) 0.39885(11) 0.0398(7) Uani 1 1 d . . . . .
N13 N 0.55105(18) 0.5613(3) 0.36304(10) 0.0399(7) Uani 1 1 d . . . . .
N14 N 0.43426(18) 0.6384(2) 0.38431(10) 0.0397(7) Uani 1 1 d . . . . .
C1 C 0.7835(3) 0.6272(4) 0.40360(16) 0.0539(12) Uani 1 1 d . . . . .
H1A H 0.818427 0.624487 0.383665 0.065 Uiso 1 1 calc R U . . .
H1B H 0.776859 0.687988 0.410657 0.065 Uiso 1 1 calc R U . . .
C2 C 0.8048(2) 0.5782(4) 0.43801(18) 0.0545(12) Uani 1 1 d . . . . .
C3 C 0.8713(3) 0.5667(4) 0.4471(2) 0.0644(16) Uani 1 1 d . . . . .
H3 H 0.904676 0.591364 0.431420 0.077 Uiso 1 1 calc R U . . .
C4 C 0.8884(3) 0.5194(5) 0.4791(2) 0.075(2) Uani 1 1 d . . . . .
H4 H 0.933477 0.510497 0.485456 0.090 Uiso 1 1 calc R U . . .
C5 C 0.8394(3) 0.4856(4) 0.5014(2) 0.0687(17) Uani 1 1 d . . . . .
H5 H 0.849638 0.454097 0.523985 0.082 Uiso 1 1 calc R U . . .
C6 C 0.7754(3) 0.4981(4) 0.49035(19) 0.0593(13) Uani 1 1 d . . . . .
H6 H 0.741818 0.471616 0.505281 0.071 Uiso 1 1 calc R U . . .
C7 C 0.6983(3) 0.6421(4) 0.35472(14) 0.0543(12) Uani 1 1 d . . . . .
H7A H 0.663654 0.609804 0.340809 0.065 Uiso 1 1 calc R U . . .
H7B H 0.735957 0.650164 0.336863 0.065 Uiso 1 1 calc R U . . .
C8 C 0.6715(3) 0.7281(4) 0.36560(14) 0.0505(11) Uani 1 1 d . . . . .
C9 C 0.6695(3) 0.7948(4) 0.33910(16) 0.0603(14) Uani 1 1 d . . . . .
H9 H 0.689932 0.788512 0.314643 0.072 Uiso 1 1 calc R U . . .
C10 C 0.6378(3) 0.8700(4) 0.34834(16) 0.0591(13) Uani 1 1 d . . . . .
H10 H 0.635192 0.915444 0.330245 0.071 Uiso 1 1 calc R U . . .
C11 C 0.6101(3) 0.8780(4) 0.38425(17) 0.0566(12) Uani 1 1 d . . . . .
H11 H 0.586739 0.928426 0.391234 0.068 Uiso 1 1 calc R U . . .
C12 C 0.6167(3) 0.8113(3) 0.40992(15) 0.0504(11) Uani 1 1 d . . . . .
H12 H 0.600114 0.818494 0.435301 0.061 Uiso 1 1 calc R U . . .
C13 C 0.7313(3) 0.5011(4) 0.37506(16) 0.0535(12) Uani 1 1 d . . . . .
H13A H 0.770581 0.478085 0.388477 0.064 Uiso 1 1 calc R U . . .
H13B H 0.740943 0.501160 0.347117 0.064 Uiso 1 1 calc R U . . .
C14 C 0.6739(2) 0.4425(3) 0.38239(14) 0.0473(10) Uani 1 1 d . . . . .
C15 C 0.6626(3) 0.3728(4) 0.35868(16) 0.0552(12) Uani 1 1 d . . . . .
H15 H 0.689866 0.363284 0.336816 0.066 Uiso 1 1 calc R U . . .
C16 C 0.6115(4) 0.3172(4) 0.36706(17) 0.0632(15) Uani 1 1 d . . . . .
H16 H 0.603546 0.268363 0.351432 0.076 Uiso 1 1 calc R U . . .
C17 C 0.5720(3) 0.3343(4) 0.39868(17) 0.0609(14) Uani 1 1 d . . . . .
H17 H 0.535908 0.297902 0.404897 0.073 Uiso 1 1 calc R U . . .
C18 C 0.5860(3) 0.4049(3) 0.42100(16) 0.0517(11) Uani 1 1 d . . . . .
H18 H 0.558824 0.416236 0.442716 0.062 Uiso 1 1 calc R U . . .
C19 C 0.2056(2) 0.5477(3) 0.34415(12) 0.0397(8) Uani 1 1 d . . . . .
H19A H 0.171729 0.541513 0.364550 0.048 Uiso 1 1 calc R U . . .
H19B H 0.216642 0.489895 0.334446 0.048 Uiso 1 1 calc R U . . .
C20 C 0.1783(2) 0.6008(3) 0.31197(12) 0.0380(8) Uani 1 1 d . . . . .
C21 C 0.1112(2) 0.6060(3) 0.30499(14) 0.0475(10) Uani 1 1 d . . . . .
H21 H 0.080848 0.574119 0.320195 0.057 Uiso 1 1 calc R U . . .
C22 C 0.0889(3) 0.6575(4) 0.27597(15) 0.0530(11) Uani 1 1 d . . . . .
H22 H 0.043130 0.660096 0.270070 0.064 Uiso 1 1 calc R U . . .
C23 C 0.1335(3) 0.7056(4) 0.25538(16) 0.0553(12) Uani 1 1 d . . . . .
H23 H 0.119009 0.743981 0.235919 0.066 Uiso 1 1 calc R U . . .
C24 C 0.2003(3) 0.6968(3) 0.26366(14) 0.0488(10) Uani 1 1 d . . . . .
H24 H 0.231205 0.729093 0.249048 0.059 Uiso 1 1 calc R U . . .
C25 C 0.2486(2) 0.6730(3) 0.37696(12) 0.0405(8) Uani 1 1 d . . . . .
H25A H 0.239565 0.666361 0.404823 0.049 Uiso 1 1 calc R U . . .
H25B H 0.207599 0.693830 0.364544 0.049 Uiso 1 1 calc R U . . .
C26 C 0.3023(2) 0.7388(3) 0.37156(12) 0.0383(8) Uani 1 1 d . . . . .
C27 C 0.3107(2) 0.8033(3) 0.39879(13) 0.0445(9) Uani 1 1 d . . . . .
H27 H 0.283210 0.805504 0.420946 0.053 Uiso 1 1 calc R U . . .
C28 C 0.3592(3) 0.8642(3) 0.39326(16) 0.0510(11) Uani 1 1 d . . . . .
H28 H 0.366552 0.907920 0.411780 0.061 Uiso 1 1 calc R U . . .
C29 C 0.3969(3) 0.8599(3) 0.36024(16) 0.0526(11) Uani 1 1 d . . . . .
H29 H 0.430450 0.901127 0.355486 0.063 Uiso 1 1 calc R U . . .
C30 C 0.3853(3) 0.7950(3) 0.33422(14) 0.0464(10) Uani 1 1 d . . . . .
H30 H 0.411248 0.793075 0.311453 0.056 Uiso 1 1 calc R U . . .
C31 C 0.2936(2) 0.5341(3) 0.39166(12) 0.0423(9) Uani 1 1 d . . . . .
H31A H 0.257500 0.517770 0.409433 0.051 Uiso 1 1 calc R U . . .
H31B H 0.326095 0.568112 0.406516 0.051 Uiso 1 1 calc R U . . .
C32 C 0.3267(2) 0.4545(3) 0.37748(12) 0.0421(9) Uani 1 1 d . . . . .
C33 C 0.3380(3) 0.3867(3) 0.40262(16) 0.0515(11) Uani 1 1 d . . . . .
H33 H 0.320411 0.387689 0.427974 0.062 Uiso 1 1 calc R U . . .
C34 C 0.3752(3) 0.3179(4) 0.39022(18) 0.0609(14) Uani 1 1 d . . . . .
H34 H 0.385655 0.272526 0.407403 0.073 Uiso 1 1 calc R U . . .
C35 C 0.3968(3) 0.3158(3) 0.35305(18) 0.0547(12) Uani 1 1 d . . . . .
H35 H 0.422145 0.268876 0.343827 0.066 Uiso 1 1 calc R U . . .
C36 C 0.3810(3) 0.3834(3) 0.32904(16) 0.0499(11) Uani 1 1 d . . . . .
H36 H 0.393928 0.380204 0.302780 0.060 Uiso 1 1 calc R U . . .
C37 C 0.4861(2) 0.6356(3) 0.40689(11) 0.0356(7) Uani 1 1 d . . . . .
C38 C 0.4808(2) 0.6799(3) 0.44426(11) 0.0379(8) Uani 1 1 d . . . . .
C39 C 0.4211(2) 0.7113(3) 0.45675(14) 0.0459(10) Uani 1 1 d . . . . .
H39 H 0.382316 0.702507 0.441828 0.055 Uiso 1 1 calc R U . . .
C40 C 0.4176(3) 0.7559(4) 0.49119(15) 0.0514(11) Uani 1 1 d . . . . .
H40 H 0.376763 0.778470 0.500173 0.062 Uiso 1 1 calc R U . . .
C41 C 0.4747(3) 0.7666(4) 0.51196(14) 0.0499(11) Uani 1 1 d . . . . .
H41 H 0.474847 0.799050 0.535101 0.060 Uiso 1 1 calc R U . . .
C42 C 0.5318(2) 0.7294(3) 0.49854(13) 0.0470(10) Uani 1 1 d . . . . .
H42 H 0.570450 0.734009 0.513941 0.056 Uiso 1 1 calc R U . . .
C43 C 0.4986(2) 0.5646(3) 0.34026(11) 0.0365(8) Uani 1 1 d . . . . .
C44 C 0.5054(2) 0.5231(3) 0.30218(11) 0.0368(8) Uani 1 1 d . . . . .
C45 C 0.5642(2) 0.4839(3) 0.29097(13) 0.0435(9) Uani 1 1 d . . . . .
H45 H 0.601599 0.484901 0.307492 0.052 Uiso 1 1 calc R U . . .
C46 C 0.5676(3) 0.4439(3) 0.25584(14) 0.0476(10) Uani 1 1 d . . . . .
H46 H 0.606805 0.415541 0.247866 0.057 Uiso 1 1 calc R U . . .
C47 C 0.5122(3) 0.4461(3) 0.23228(14) 0.0490(10) Uani 1 1 d . . . . .
H47 H 0.513024 0.418958 0.207808 0.059 Uiso 1 1 calc R U . . .
C48 C 0.4563(2) 0.4876(3) 0.24447(13) 0.0446(9) Uani 1 1 d . . . . .
H48 H 0.419208 0.489733 0.227748 0.054 Uiso 1 1 calc R U . . .
I5 I 0.45191(4) 1.08568(3) 0.40838(2) 0.05613(16) Uani 0.921(3) 1 d . . P A 1
I5A I 0.4755(4) 1.0866(4) 0.3974(2) 0.05613(16) Uani 0.079(3) 1 d . . P A 2
O1 O 0.5852(5) 1.0633(5) 0.3442(2) 0.094(3) Uani 0.717(15) 1 d . . P B 1
H1C H 0.585064 1.111959 0.331695 0.142 Uiso 0.717(15) 1 d . U P B 1
H1D H 0.555804 1.070240 0.362136 0.142 Uiso 0.717(15) 1 d . U P B 1

loop_
_atom_site_aniso_label
_atom_site_aniso_U_11
_atom_site_aniso_U_22
_atom_site_aniso_U_33
_atom_site_aniso_U_23
_atom_site_aniso_U_13
_atom_site_aniso_U_12
Eu1 0.03343(10) 0.04546(12) 0.03283(10) -0.00146(7) -0.00154(7) 0.00016(8)
Eu2 0.03394(10) 0.03840(10) 0.02842(9) -0.00176(6) 0.00119(7) 0.00147(7)
I1 0.04407(15) 0.05426(18) 0.05018(17) -0.00574(13) -0.00668(12) -0.00395(13)
I2 0.0608(2) 0.0642(2) 0.04239(16) 0.00804(13) -0.00376(13) -0.01096(16)
I3 0.04651(15) 0.05628(17) 0.04157(15) -0.01225(12) -0.00199(11) -0.00031(13)
I4 0.0679(2) 0.05392(18) 0.04529(17) 0.00924(13) 0.01747(15) 0.00525(15)
N1 0.0406(19) 0.058(2) 0.043(2) -0.0077(17) 0.0049(15) -0.0004(16)
N2 0.0408(19) 0.052(2) 0.053(2) -0.0054(17) -0.0035(17) 0.0032(17)
N3 0.048(2) 0.050(2) 0.0411(19) 0.0006(16) 0.0033(16) -0.0057(17)
N4 0.0450(19) 0.046(2) 0.0397(18) -0.0047(15) -0.0049(15) 0.0056(16)
N5 0.0343(16) 0.0449(18) 0.0301(15) -0.0007(13) -0.0008(12) -0.0021(13)
N6 0.0408(18) 0.0451(19) 0.0349(17) -0.0010(14) 0.0019(14) 0.0037(15)
N7 0.0393(17) 0.0398(17) 0.0360(17) -0.0009(13) 0.0022(13) 0.0032(14)
N8 0.0454(19) 0.0403(18) 0.0399(18) 0.0010(14) -0.0036(15) -0.0017(15)
N9 0.0390(17) 0.0459(19) 0.0316(16) -0.0048(13) 0.0035(13) 0.0045(14)
N10 0.0357(16) 0.052(2) 0.0321(16) -0.0043(14) -0.0009(13) 0.0010(15)
N11 0.0375(17) 0.0412(17) 0.0323(16) -0.0059(13) -0.0019(13) 0.0031(13)
N12 0.0367(17) 0.0480(19) 0.0348(17) -0.0050(14) -0.0021(13) 0.0020(14)
N13 0.0383(17) 0.050(2) 0.0313(16) -0.0054(14) -0.0016(13) 0.0049(15)
N14 0.0397(17) 0.0476(19) 0.0318(15) -0.0071(14) -0.0012(13) 0.0014(15)
C1 0.041(2) 0.064(3) 0.057(3) -0.007(2) 0.007(2) -0.006(2)
C2 0.036(2) 0.057(3) 0.070(3) -0.017(2) -0.004(2) -0.001(2)
C3 0.039(2) 0.066(3) 0.088(4) -0.027(3) -0.007(3) -0.001(2)
C4 0.045(3) 0.086(5) 0.095(5) -0.027(4) -0.024(3) 0.013(3)
C5 0.060(3) 0.067(4) 0.080(4) -0.003(3) -0.025(3) 0.011(3)
C6 0.051(3) 0.058(3) 0.069(3) -0.001(3) -0.011(2) 0.004(2)
C7 0.051(3) 0.075(3) 0.038(2) -0.003(2) 0.0055(19) -0.005(2)
C8 0.049(2) 0.064(3) 0.039(2) 0.001(2) -0.0018(18) -0.012(2)
C9 0.061(3) 0.078(4) 0.042(2) 0.007(2) -0.002(2) -0.017(3)
C10 0.068(3) 0.064(3) 0.045(3) 0.014(2) -0.010(2) -0.008(3)
C11 0.063(3) 0.052(3) 0.055(3) 0.006(2) -0.007(2) -0.005(2)
C12 0.056(3) 0.048(2) 0.047(2) 0.0019(19) 0.002(2) -0.007(2)
C13 0.045(2) 0.060(3) 0.055(3) -0.014(2) 0.002(2) 0.005(2)
C14 0.044(2) 0.057(3) 0.041(2) -0.0064(19) -0.0049(18) 0.008(2)
C15 0.062(3) 0.054(3) 0.049(3) -0.013(2) -0.007(2) 0.012(2)
C16 0.087(4) 0.053(3) 0.050(3) -0.011(2) -0.015(3) 0.003(3)
C17 0.076(4) 0.056(3) 0.051(3) -0.003(2) -0.006(3) -0.014(3)
C18 0.059(3) 0.050(3) 0.046(2) -0.0028(19) -0.008(2) 0.002(2)
C19 0.0344(18) 0.048(2) 0.0364(19) -0.0002(16) 0.0004(15) -0.0038(16)
C20 0.0353(18) 0.048(2) 0.0303(17) -0.0048(15) -0.0008(14) -0.0001(16)
C21 0.040(2) 0.063(3) 0.040(2) -0.0080(19) -0.0022(17) 0.001(2)
C22 0.045(2) 0.067(3) 0.047(2) -0.005(2) -0.0062(19) 0.007(2)
C23 0.055(3) 0.064(3) 0.046(3) 0.004(2) -0.007(2) 0.013(2)
C24 0.047(2) 0.058(3) 0.041(2) 0.0041(19) -0.0002(18) 0.007(2)
C25 0.040(2) 0.047(2) 0.0347(18) -0.0071(16) 0.0047(15) -0.0019(17)
C26 0.0390(19) 0.043(2) 0.0325(18) -0.0017(15) -0.0010(15) 0.0057(16)
C27 0.047(2) 0.048(2) 0.039(2) -0.0068(17) -0.0003(17) 0.0055(19)
C28 0.061(3) 0.041(2) 0.051(3) -0.0085(19) -0.002(2) 0.003(2)
C29 0.060(3) 0.044(2) 0.054(3) -0.004(2) 0.002(2) -0.009(2)
C30 0.051(2) 0.044(2) 0.044(2) 0.0001(18) 0.0071(19) -0.0021(19)
C31 0.042(2) 0.053(2) 0.0315(18) 0.0024(16) -0.0024(15) -0.0048(18)
C32 0.042(2) 0.049(2) 0.0353(19) 0.0080(16) -0.0060(16) -0.0072(18)
C33 0.056(3) 0.051(3) 0.047(3) 0.008(2) -0.010(2) -0.005(2)
C34 0.067(3) 0.050(3) 0.066(3) 0.012(2) -0.022(3) -0.005(2)
C35 0.055(3) 0.041(2) 0.069(3) 0.001(2) -0.011(2) 0.000(2)
C36 0.056(3) 0.038(2) 0.055(3) -0.0022(19) -0.005(2) -0.003(2)
C37 0.0374(18) 0.0380(18) 0.0314(17) -0.0033(14) -0.0025(14) 0.0013(15)
C38 0.040(2) 0.042(2) 0.0312(17) -0.0040(14) -0.0031(14) -0.0003(16)
C39 0.042(2) 0.056(3) 0.040(2) -0.0085(18) -0.0053(17) 0.0044(19)
C40 0.044(2) 0.066(3) 0.044(2) -0.014(2) 0.0015(19) 0.011(2)
C41 0.047(2) 0.063(3) 0.040(2) -0.015(2) -0.0041(18) 0.001(2)
C42 0.044(2) 0.062(3) 0.035(2) -0.0111(19) -0.0020(17) 0.000(2)
C43 0.0372(18) 0.0392(19) 0.0330(17) -0.0033(14) 0.0018(14) 0.0007(15)
C44 0.0386(19) 0.0399(19) 0.0319(17) -0.0021(14) 0.0005(14) 0.0008(16)
C45 0.044(2) 0.051(2) 0.036(2) -0.0028(17) -0.0014(16) 0.0075(19)
C46 0.047(2) 0.054(3) 0.042(2) -0.0039(19) 0.0051(18) 0.011(2)
C47 0.054(3) 0.052(3) 0.041(2) -0.0129(19) 0.0060(19) 0.003(2)
C48 0.045(2) 0.055(3) 0.034(2) -0.0056(17) 0.0007(16) 0.0007(19)
I5 0.0520(3) 0.0644(2) 0.0519(3) -0.00184(17) -0.0112(2) -0.01203(19)
I5A 0.0520(3) 0.0644(2) 0.0519(3) -0.00184(17) -0.0112(2) -0.01203(19)
O1 0.130(8) 0.095(6) 0.058(4) 0.012(4) 0.013(4) 0.020(5)

loop_
_atom_type_symbol
_atom_type_description
_atom_type_scat_dispersion_real
_atom_type_scat_dispersion_imag
_atom_type_scat_source
C C 0.0033 0.0016 'International Tables Vol C Tables 4.2.6.8 and 6.1.1.4'
H H 0.0000 0.0000 'International Tables Vol C Tables 4.2.6.8 and 6.1.1.4'
Eu Eu -0.1578 3.6682 'International Tables Vol C Tables 4.2.6.8 and 6.1.1.4'
I I -0.4742 1.8119 'International Tables Vol C Tables 4.2.6.8 and 6.1.1.4'
N N 0.0061 0.0033 'International Tables Vol C Tables 4.2.6.8 and 6.1.1.4'
O O 0.0106 0.0060 'International Tables Vol C Tables 4.2.6.8 and 6.1.1.4'

loop_
_geom_angle_atom_site_label_1
_geom_angle_atom_site_label_2
_geom_angle_atom_site_label_3
_geom_angle
_geom_angle_site_symmetry_1
_geom_angle_site_symmetry_3
_geom_angle_publ_flag
I2 Eu1 I1 90.665(17) . . ?
N1 Eu1 I1 101.28(10) . . ?
N1 Eu1 I2 141.26(10) . . ?
N1 Eu1 N2 63.85(14) . . ?
N1 Eu1 N3 65.21(14) . . ?
N2 Eu1 I1 72.30(10) . . ?
N2 Eu1 I2 85.71(10) . . ?
N3 Eu1 I1 77.58(9) . . ?
N3 Eu1 I2 153.36(9) . . ?
N3 Eu1 N2 112.54(14) . . ?
N4 Eu1 I1 150.26(9) . . ?
N4 Eu1 I2 84.12(10) . . ?
N4 Eu1 N1 67.31(14) . . ?
N4 Eu1 N2 78.11(13) . . ?
N4 Eu1 N3 117.61(13) . . ?
N4 Eu1 N10 122.22(12) . . ?
N10 Eu1 I1 84.67(8) . . ?
N10 Eu1 I2 77.23(9) . . ?
N10 Eu1 N1 139.99(13) . . ?
N10 Eu1 N2 151.14(12) . . ?
N10 Eu1 N3 77.93(13) . . ?
N12 Eu1 I1 139.00(9) . . ?
N12 Eu1 I2 105.68(9) . . ?
N12 Eu1 N1 89.15(13) . . ?
N12 Eu1 N2 144.59(13) . . ?
N12 Eu1 N3 71.14(13) . . ?
N12 Eu1 N4 70.11(12) . . ?
N12 Eu1 N10 63.63(11) . . ?
I4 Eu2 I3 90.398(18) . . ?
N5 Eu2 I3 101.56(8) . . ?
N5 Eu2 I4 141.51(8) . . ?
N5 Eu2 N6 63.79(11) . . ?
N5 Eu2 N7 66.92(12) . . ?
N5 Eu2 N8 65.92(12) . . ?
N5 Eu2 N9 139.59(12) . . ?
N6 Eu2 I3 72.50(9) . . ?
N6 Eu2 I4 85.97(8) . . ?
N7 Eu2 I3 149.33(8) . . ?
N7 Eu2 I4 84.19(8) . . ?
N7 Eu2 N6 77.02(12) . . ?
N7 Eu2 N8 118.61(12) . . ?
N7 Eu2 N9 122.65(12) . . ?
N8 Eu2 I3 77.35(9) . . ?
N8 Eu2 I4 152.39(9) . . ?
N8 Eu2 N6 112.92(12) . . ?
N8 Eu2 N9 77.13(12) . . ?
N9 Eu2 I3 85.07(8) . . ?
N9 Eu2 I4 77.24(8) . . ?
N9 Eu2 N6 151.87(11) . . ?
N11 Eu2 I3 139.52(8) . . ?
N11 Eu2 I4 105.48(9) . . ?
N11 Eu2 N5 88.88(11) . . ?
N11 Eu2 N6 143.99(11) . . ?
N11 Eu2 N7 70.55(11) . . ?
N11 Eu2 N8 71.53(12) . . ?
N11 Eu2 N9 63.45(11) . . ?
C1 N1 Eu1 102.6(3) . . ?
C7 N1 Eu1 111.7(3) . . ?
C7 N1 C1 110.2(4) . . ?
C7 N1 C13 108.8(4) . . ?
C13 N1 Eu1 113.6(3) . . ?
C13 N1 C1 109.9(4) . . ?
C2 N2 Eu1 113.0(3) . . ?
C6 N2 Eu1 128.2(4) . . ?
C6 N2 C2 117.6(5) . . ?
C8 N3 Eu1 118.7(4) . . ?
C12 N3 Eu1 122.6(3) . . ?
C12 N3 C8 118.3(5) . . ?
C14 N4 Eu1 119.3(3) . . ?
C18 N4 Eu1 120.4(3) . . ?
C18 N4 C14 118.2(4) . . ?
C19 N5 Eu2 102.1(2) . . ?
C25 N5 Eu2 115.0(2) . . ?
C25 N5 C19 109.4(3) . . ?
C25 N5 C31 108.8(3) . . ?
C31 N5 Eu2 111.1(3) . . ?
C31 N5 C19 110.1(3) . . ?
C20 N6 Eu2 112.5(3) . . ?
C24 N6 Eu2 128.7(3) . . ?
C24 N6 C20 117.6(4) . . ?
C26 N7 Eu2 118.8(3) . . ?
C26 N7 C30 117.3(4) . . ?
C30 N7 Eu2 121.3(3) . . ?
C32 N8 Eu2 117.6(3) . . ?
C36 N8 Eu2 123.8(3) . . ?
C36 N8 C32 117.7(4) . . ?
C44 N9 Eu2 121.0(3) . . ?
C44 N9 C48 117.6(4) . . ?
C48 N9 Eu2 121.3(3) . . ?
C38 N10 Eu1 120.4(3) . . ?
C38 N10 C42 116.7(4) . . ?
C42 N10 Eu1 122.4(3) . . ?
N14 N11 Eu2 121.8(3) . . ?
C43 N11 Eu2 122.4(3) . . ?
C43 N11 N14 115.6(3) . . ?
N13 N12 Eu1 121.4(3) . . ?
C37 N12 Eu1 122.0(3) . . ?
C37 N12 N13 116.5(3) . . ?
C43 N13 N12 116.7(4) . . ?
C37 N14 N11 117.6(4) . . ?
N1 C1 H1A 109.6 . . ?
N1 C1 H1B 109.6 . . ?
H1A C1 H1B 108.1 . . ?
C2 C1 N1 110.4(4) . . ?
C2 C1 H1A 109.6 . . ?
C2 C1 H1B 109.6 . . ?
N2 C2 C1 117.3(4) . . ?
N2 C2 C3 120.7(6) . . ?
C3 C2 C1 122.0(6) . . ?
C2 C3 H3 120.2 . . ?
C4 C3 C2 119.6(6) . . ?
C4 C3 H3 120.2 . . ?
C3 C4 H4 120.5 . . ?
C5 C4 C3 118.9(6) . . ?
C5 C4 H4 120.5 . . ?
C4 C5 H5 120.8 . . ?
C4 C5 C6 118.3(7) . . ?
C6 C5 H5 120.8 . . ?
N2 C6 C5 124.6(6) . . ?
N2 C6 H6 117.7 . . ?
C5 C6 H6 117.7 . . ?
N1 C7 H7A 108.9 . . ?
N1 C7 H7B 108.9 . . ?
N1 C7 C8 113.5(4) . . ?
H7A C7 H7B 107.7 . . ?
C8 C7 H7A 108.9 . . ?
C8 C7 H7B 108.9 . . ?
N3 C8 C7 117.7(5) . . ?
N3 C8 C9 121.2(6) . . ?
C9 C8 C7 121.0(5) . . ?
C8 C9 H9 120.1 . . ?
C10 C9 C8 119.9(5) . . ?
C10 C9 H9 120.1 . . ?
C9 C10 H10 120.6 . . ?
C11 C10 C9 118.7(5) . . ?
C11 C10 H10 120.6 . . ?
C10 C11 H11 120.7 . . ?
C10 C11 C12 118.6(6) . . ?
C12 C11 H11 120.7 . . ?
N3 C12 C11 123.2(5) . . ?
N3 C12 H12 118.4 . . ?
C11 C12 H12 118.4 . . ?
N1 C13 H13A 108.7 . . ?
N1 C13 H13B 108.7 . . ?
N1 C13 C14 114.4(4) . . ?
H13A C13 H13B 107.6 . . ?
C14 C13 H13A 108.7 . . ?
C14 C13 H13B 108.7 . . ?
N4 C14 C13 117.7(4) . . ?
N4 C14 C15 121.8(5) . . ?
C15 C14 C13 120.4(5) . . ?
C14 C15 H15 120.3 . . ?
C16 C15 C14 119.5(5) . . ?
C16 C15 H15 120.3 . . ?
C15 C16 H16 120.7 . . ?
C15 C16 C17 118.6(5) . . ?
C17 C16 H16 120.7 . . ?
C16 C17 H17 120.6 . . ?
C18 C17 C16 118.8(6) . . ?
C18 C17 H17 120.6 . . ?
N4 C18 C17 123.0(5) . . ?
N4 C18 H18 118.5 . . ?
C17 C18 H18 118.5 . . ?
N5 C19 H19A 109.5 . . ?
N5 C19 H19B 109.5 . . ?
N5 C19 C20 110.6(4) . . ?
H19A C19 H19B 108.1 . . ?
C20 C19 H19A 109.5 . . ?
C20 C19 H19B 109.5 . . ?
N6 C20 C19 116.0(4) . . ?
N6 C20 C21 122.3(4) . . ?
C21 C20 C19 121.7(4) . . ?
C20 C21 H21 120.4 . . ?
C22 C21 C20 119.2(5) . . ?
C22 C21 H21 120.4 . . ?
C21 C22 H22 120.3 . . ?
C21 C22 C23 119.3(5) . . ?
C23 C22 H22 120.3 . . ?
C22 C23 H23 120.7 . . ?
C22 C23 C24 118.5(5) . . ?
C24 C23 H23 120.7 . . ?
N6 C24 C23 123.0(5) . . ?
N6 C24 H24 118.5 . . ?
C23 C24 H24 118.5 . . ?
N5 C25 H25A 109.0 . . ?
N5 C25 H25B 109.0 . . ?
N5 C25 C26 112.9(3) . . ?
H25A C25 H25B 107.8 . . ?
C26 C25 H25A 109.0 . . ?
C26 C25 H25B 109.0 . . ?
N7 C26 C25 117.7(4) . . ?
N7 C26 C27 122.5(4) . . ?
C27 C26 C25 119.8(4) . . ?
C26 C27 H27 120.3 . . ?
C28 C27 C26 119.4(4) . . ?
C28 C27 H27 120.3 . . ?
C27 C28 H28 120.8 . . ?
C29 C28 C27 118.4(5) . . ?
C29 C28 H28 120.8 . . ?
C28 C29 H29 120.4 . . ?
C30 C29 C28 119.1(5) . . ?
C30 C29 H29 120.4 . . ?
N7 C30 C29 123.3(5) . . ?
N7 C30 H30 118.4 . . ?
C29 C30 H30 118.4 . . ?
N5 C31 H31A 108.8 . . ?
N5 C31 H31B 108.8 . . ?
N5 C31 C32 113.9(3) . . ?
H31A C31 H31B 107.7 . . ?
C32 C31 H31A 108.8 . . ?
C32 C31 H31B 108.8 . . ?
N8 C32 C31 118.1(4) . . ?
N8 C32 C33 121.8(5) . . ?
C33 C32 C31 120.0(4) . . ?
C32 C33 H33 120.4 . . ?
C34 C33 C32 119.1(5) . . ?
C34 C33 H33 120.4 . . ?
C33 C34 H34 120.4 . . ?
C35 C34 C33 119.3(5) . . ?
C35 C34 H34 120.4 . . ?
C34 C35 H35 120.7 . . ?
C34 C35 C36 118.6(5) . . ?
C36 C35 H35 120.7 . . ?
N8 C36 C35 123.3(5) . . ?
N8 C36 H36 118.3 . . ?
C35 C36 H36 118.3 . . ?
N12 C37 C38 116.5(4) . . ?
N14 C37 N12 126.5(4) . . ?
N14 C37 C38 116.9(4) . . ?
N10 C38 C37 116.8(4) . . ?
N10 C38 C39 122.6(4) . . ?
C39 C38 C37 120.6(4) . . ?
C38 C39 H39 120.1 . . ?
C38 C39 C40 119.8(4) . . ?
C40 C39 H39 120.1 . . ?
C39 C40 H40 121.0 . . ?
C41 C40 C39 118.1(4) . . ?
C41 C40 H40 121.0 . . ?
C40 C41 H41 120.7 . . ?
C40 C41 C42 118.6(4) . . ?
C42 C41 H41 120.7 . . ?
N10 C42 C41 124.1(4) . . ?
N10 C42 H42 117.9 . . ?
C41 C42 H42 117.9 . . ?
N11 C43 C44 116.8(4) . . ?
N13 C43 N11 127.0(4) . . ?
N13 C43 C44 116.3(4) . . ?
N9 C44 C43 116.2(4) . . ?
N9 C44 C45 122.4(4) . . ?
C45 C44 C43 121.5(4) . . ?
C44 C45 H45 120.3 . . ?
C46 C45 C44 119.4(4) . . ?
C46 C45 H45 120.3 . . ?
C45 C46 H46 120.9 . . ?
C45 C46 C47 118.2(4) . . ?
C47 C46 H46 120.9 . . ?
C46 C47 H47 120.1 . . ?
C48 C47 C46 119.7(4) . . ?
C48 C47 H47 120.1 . . ?
N9 C48 C47 122.7(4) . . ?
N9 C48 H48 118.7 . . ?
C47 C48 H48 118.7 . . ?
H1C O1 H1D 104.2(9) . . ?

loop_
_geom_bond_atom_site_label_1
_geom_bond_atom_site_label_2
_geom_bond_distance
_geom_bond_site_symmetry_2
_geom_bond_publ_flag
Eu1 I1 3.1854(5) . ?
Eu1 I2 3.0445(6) . ?
Eu1 N1 2.571(4) . ?
Eu1 N2 2.583(4) . ?
Eu1 N3 2.573(4) . ?
Eu1 N4 2.543(4) . ?
Eu1 N10 2.568(4) . ?
Eu1 N12 2.526(4) . ?
Eu2 I3 3.1981(5) . ?
Eu2 I4 3.1033(6) . ?
Eu2 N5 2.546(3) . ?
Eu2 N6 2.589(4) . ?
Eu2 N7 2.548(4) . ?
Eu2 N8 2.560(4) . ?
Eu2 N9 2.575(4) . ?
Eu2 N11 2.521(4) . ?
N1 C1 1.496(7) . ?
N1 C7 1.468(7) . ?
N1 C13 1.490(7) . ?
N2 C2 1.350(7) . ?
N2 C6 1.321(7) . ?
N3 C8 1.339(6) . ?
N3 C12 1.338(7) . ?
N4 C14 1.347(6) . ?
N4 C18 1.337(7) . ?
N5 C19 1.492(5) . ?
N5 C25 1.479(6) . ?
N5 C31 1.482(6) . ?
N6 C20 1.350(6) . ?
N6 C24 1.331(6) . ?
N7 C26 1.339(5) . ?
N7 C30 1.349(6) . ?
N8 C32 1.344(6) . ?
N8 C36 1.338(6) . ?
N9 C44 1.345(5) . ?
N9 C48 1.349(5) . ?
N10 C38 1.341(5) . ?
N10 C42 1.342(6) . ?
N11 N14 1.386(5) . ?
N11 C43 1.350(5) . ?
N12 N13 1.379(5) . ?
N12 C37 1.351(5) . ?
N13 C43 1.324(5) . ?
N14 C37 1.311(5) . ?
C1 H1A 0.9900 . ?
C1 H1B 0.9900 . ?
C1 C2 1.482(9) . ?
C2 C3 1.395(7) . ?
C3 H3 0.9500 . ?
C3 C4 1.375(11) . ?
C4 H4 0.9500 . ?
C4 C5 1.363(11) . ?
C5 H5 0.9500 . ?
C5 C6 1.364(8) . ?
C6 H6 0.9500 . ?
C7 H7A 0.9900 . ?
C7 H7B 0.9900 . ?
C7 C8 1.497(8) . ?
C8 C9 1.391(8) . ?
C9 H9 0.9500 . ?
C9 C10 1.374(9) . ?
C10 H10 0.9500 . ?
C10 C11 1.373(8) . ?
C11 H11 0.9500 . ?
C11 C12 1.378(7) . ?
C12 H12 0.9500 . ?
C13 H13A 0.9900 . ?
C13 H13B 0.9900 . ?
C13 C14 1.500(8) . ?
C14 C15 1.383(7) . ?
C15 H15 0.9500 . ?
C15 C16 1.383(9) . ?
C16 H16 0.9500 . ?
C16 C17 1.384(9) . ?
C17 H17 0.9500 . ?
C17 C18 1.378(7) . ?
C18 H18 0.9500 . ?
C19 H19A 0.9900 . ?
C19 H19B 0.9900 . ?
C19 C20 1.496(6) . ?
C20 C21 1.383(6) . ?
C21 H21 0.9500 . ?
C21 C22 1.366(7) . ?
C22 H22 0.9500 . ?
C22 C23 1.375(8) . ?
C23 H23 0.9500 . ?
C23 C24 1.388(7) . ?
C24 H24 0.9500 . ?
C25 H25A 0.9900 . ?
C25 H25B 0.9900 . ?
C25 C26 1.508(6) . ?
C26 C27 1.393(6) . ?
C27 H27 0.9500 . ?
C27 C28 1.380(7) . ?
C28 H28 0.9500 . ?
C28 C29 1.379(8) . ?
C29 H29 0.9500 . ?
C29 C30 1.377(7) . ?
C30 H30 0.9500 . ?
C31 H31A 0.9900 . ?
C31 H31B 0.9900 . ?
C31 C32 1.495(7) . ?
C32 C33 1.392(6) . ?
C33 H33 0.9500 . ?
C33 C34 1.380(9) . ?
C34 H34 0.9500 . ?
C34 C35 1.363(9) . ?
C35 H35 0.9500 . ?
C35 C36 1.383(7) . ?
C36 H36 0.9500 . ?
C37 C38 1.474(5) . ?
C38 C39 1.375(6) . ?
C39 H39 0.9500 . ?
C39 C40 1.386(6) . ?
C40 H40 0.9500 . ?
C40 C41 1.374(7) . ?
C41 H41 0.9500 . ?
C41 C42 1.374(7) . ?
C42 H42 0.9500 . ?
C43 C44 1.479(5) . ?
C44 C45 1.393(6) . ?
C45 H45 0.9500 . ?
C45 C46 1.372(6) . ?
C46 H46 0.9500 . ?
C46 C47 1.388(7) . ?
C47 H47 0.9500 . ?
C47 C48 1.370(7) . ?
C48 H48 0.9500 . ?
O1 H1C 0.875(8) . ?
O1 H1D 0.868(8) . ?

loop_
_geom_torsion_atom_site_label_1
_geom_torsion_atom_site_label_2
_geom_torsion_atom_site_label_3
_geom_torsion_atom_site_label_4
_geom_torsion
_geom_torsion_site_symmetry_1
_geom_torsion_site_symmetry_2
_geom_torsion_site_symmetry_3
_geom_torsion_site_symmetry_4
_geom_torsion_publ_flag
Eu1 N1 C1 C2 58.6(4) . . . . ?
Eu1 N1 C7 C8 40.8(5) . . . . ?
Eu1 N1 C13 C14 28.9(5) . . . . ?
Eu1 N2 C2 C1 -13.5(6) . . . . ?
Eu1 N2 C2 C3 166.8(4) . . . . ?
Eu1 N2 C6 C5 -163.5(5) . . . . ?
Eu1 N3 C8 C7 -1.9(6) . . . . ?
Eu1 N3 C8 C9 173.8(4) . . . . ?
Eu1 N3 C12 C11 -169.9(4) . . . . ?
Eu1 N4 C14 C13 18.2(6) . . . . ?
Eu1 N4 C14 C15 -164.6(4) . . . . ?
Eu1 N4 C18 C17 164.5(4) . . . . ?
Eu1 N10 C38 C37 -9.8(5) . . . . ?
Eu1 N10 C38 C39 169.6(4) . . . . ?
Eu1 N10 C42 C41 -173.1(4) . . . . ?
Eu1 N12 N13 C43 -177.2(3) . . . . ?
Eu1 N12 C37 N14 177.5(3) . . . . ?
Eu1 N12 C37 C38 -0.1(5) . . . . ?
Eu2 N5 C19 C20 -60.2(4) . . . . ?
Eu2 N5 C25 C26 -29.9(4) . . . . ?
Eu2 N5 C31 C32 -39.6(4) . . . . ?
Eu2 N6 C20 C19 15.0(4) . . . . ?
Eu2 N6 C20 C21 -167.2(3) . . . . ?
Eu2 N6 C24 C23 165.6(4) . . . . ?
Eu2 N7 C26 C25 -20.4(5) . . . . ?
Eu2 N7 C26 C27 162.2(3) . . . . ?
Eu2 N7 C30 C29 -160.7(4) . . . . ?
Eu2 N8 C32 C31 7.1(5) . . . . ?
Eu2 N8 C32 C33 -168.6(4) . . . . ?
Eu2 N8 C36 C35 164.6(4) . . . . ?
Eu2 N9 C44 C43 -2.9(5) . . . . ?
Eu2 N9 C44 C45 177.3(3) . . . . ?
Eu2 N9 C48 C47 -175.4(4) . . . . ?
Eu2 N11 N14 C37 176.4(3) . . . . ?
Eu2 N11 C43 N13 -176.1(3) . . . . ?
Eu2 N11 C43 C44 3.4(5) . . . . ?
N1 C1 C2 N2 -32.0(7) . . . . ?
N1 C1 C2 C3 147.7(5) . . . . ?
N1 C7 C8 N3 -26.7(7) . . . . ?
N1 C7 C8 C9 157.7(5) . . . . ?
N1 C13 C14 N4 -31.9(7) . . . . ?
N1 C13 C14 C15 150.9(5) . . . . ?
N2 C2 C3 C4 0.8(9) . . . . ?
N3 C8 C9 C10 -2.9(8) . . . . ?
N4 C14 C15 C16 -0.3(8) . . . . ?
N5 C19 C20 N6 31.6(5) . . . . ?
N5 C19 C20 C21 -146.3(4) . . . . ?
N5 C25 C26 N7 33.6(5) . . . . ?
N5 C25 C26 C27 -148.9(4) . . . . ?
N5 C31 C32 N8 22.5(6) . . . . ?
N5 C31 C32 C33 -161.8(4) . . . . ?
N6 C20 C21 C22 0.2(7) . . . . ?
N7 C26 C27 C28 -1.5(7) . . . . ?
N8 C32 C33 C34 3.0(8) . . . . ?
N9 C44 C45 C46 -2.1(7) . . . . ?
N10 C38 C39 C40 3.3(8) . . . . ?
N11 N14 C37 N12 -1.1(7) . . . . ?
N11 N14 C37 C38 176.5(4) . . . . ?
N11 C43 C44 N9 -0.3(6) . . . . ?
N11 C43 C44 C45 179.6(4) . . . . ?
N12 N13 C43 N11 0.5(7) . . . . ?
N12 N13 C43 C44 -179.0(4) . . . . ?
N12 C37 C38 N10 6.5(6) . . . . ?
N12 C37 C38 C39 -172.9(4) . . . . ?
N13 N12 C37 N14 1.0(7) . . . . ?
N13 N12 C37 C38 -176.6(4) . . . . ?
N13 C43 C44 N9 179.3(4) . . . . ?
N13 C43 C44 C45 -0.9(6) . . . . ?
N14 N11 C43 N13 -0.5(7) . . . . ?
N14 N11 C43 C44 179.0(4) . . . . ?
N14 C37 C38 N10 -171.3(4) . . . . ?
N14 C37 C38 C39 9.2(6) . . . . ?
C1 N1 C7 C8 -72.5(5) . . . . ?
C1 N1 C13 C14 143.1(5) . . . . ?
C1 C2 C3 C4 -178.9(6) . . . . ?
C2 N2 C6 C5 3.4(9) . . . . ?
C2 C3 C4 C5 -0.7(9) . . . . ?
C3 C4 C5 C6 1.9(10) . . . . ?
C4 C5 C6 N2 -3.4(10) . . . . ?
C6 N2 C2 C1 177.7(5) . . . . ?
C6 N2 C2 C3 -2.1(8) . . . . ?
C7 N1 C1 C2 177.7(4) . . . . ?
C7 N1 C13 C14 -96.2(5) . . . . ?
C7 C8 C9 C10 172.6(5) . . . . ?
C8 N3 C12 C11 2.9(8) . . . . ?
C8 C9 C10 C11 1.5(9) . . . . ?
C9 C10 C11 C12 1.8(9) . . . . ?
C10 C11 C12 N3 -4.2(9) . . . . ?
C12 N3 C8 C7 -174.9(5) . . . . ?
C12 N3 C8 C9 0.7(7) . . . . ?
C13 N1 C1 C2 -62.4(5) . . . . ?
C13 N1 C7 C8 166.9(4) . . . . ?
C13 C14 C15 C16 176.8(5) . . . . ?
C14 N4 C18 C17 0.9(8) . . . . ?
C14 C15 C16 C17 1.4(9) . . . . ?
C15 C16 C17 C18 -1.3(9) . . . . ?
C16 C17 C18 N4 0.1(9) . . . . ?
C18 N4 C14 C13 -178.0(5) . . . . ?
C18 N4 C14 C15 -0.8(7) . . . . ?
C19 N5 C25 C26 -144.1(4) . . . . ?
C19 N5 C31 C32 72.8(5) . . . . ?
C19 C20 C21 C22 178.0(4) . . . . ?
C20 N6 C24 C23 -0.9(7) . . . . ?
C20 C21 C22 C23 -2.6(8) . . . . ?
C21 C22 C23 C24 3.1(8) . . . . ?
C22 C23 C24 N6 -1.4(9) . . . . ?
C24 N6 C20 C19 -176.3(4) . . . . ?
C24 N6 C20 C21 1.5(7) . . . . ?
C25 N5 C19 C20 62.2(4) . . . . ?
C25 N5 C31 C32 -167.3(4) . . . . ?
C25 C26 C27 C28 -178.9(4) . . . . ?
C26 N7 C30 C29 0.7(7) . . . . ?
C26 C27 C28 C29 1.6(8) . . . . ?
C27 C28 C29 C30 -0.6(8) . . . . ?
C28 C29 C30 N7 -0.6(8) . . . . ?
C30 N7 C26 C25 177.7(4) . . . . ?
C30 N7 C26 C27 0.3(6) . . . . ?
C31 N5 C19 C20 -178.3(3) . . . . ?
C31 N5 C25 C26 95.5(4) . . . . ?
C31 C32 C33 C34 -172.6(5) . . . . ?
C32 N8 C36 C35 -4.3(7) . . . . ?
C32 C33 C34 C35 -3.6(8) . . . . ?
C33 C34 C35 C36 0.5(8) . . . . ?
C34 C35 C36 N8 3.6(8) . . . . ?
C36 N8 C32 C31 176.6(4) . . . . ?
C36 N8 C32 C33 0.9(7) . . . . ?
C37 N12 N13 C43 -0.7(6) . . . . ?
C37 C38 C39 C40 -177.3(5) . . . . ?
C38 N10 C42 C41 -1.3(8) . . . . ?
C38 C39 C40 C41 -0.5(8) . . . . ?
C39 C40 C41 C42 -2.9(9) . . . . ?
C40 C41 C42 N10 4.0(9) . . . . ?
C42 N10 C38 C37 178.2(4) . . . . ?
C42 N10 C38 C39 -2.4(7) . . . . ?
C43 N11 N14 C37 0.7(6) . . . . ?
C43 C44 C45 C46 178.0(4) . . . . ?
C44 N9 C48 C47 1.1(7) . . . . ?
C44 C45 C46 C47 1.6(8) . . . . ?
C45 C46 C47 C48 0.1(8) . . . . ?
C46 C47 C48 N9 -1.5(8) . . . . ?
C48 N9 C44 C43 -179.4(4) . . . . ?
C48 N9 C44 C45 0.7(7) . . . . ?
